data_2108606
loop_
_publ_author_name
'Shi, Zhi-Qiang'
'Ji, Ning-Ning'
'Hu, Hai-Liang'

_publ_section_title
;
 A new Zn^II^ metallocryptand with unprecedented diflexure helix induced
 by V-shaped diimidazole building blocks
;
_journal_coeditor_code UM5038SUP1
_journal_issue 3
_journal_name_full 'Acta Crystallographica Section B'
_journal_page_first
;
;
_journal_paper_doi 10.1107/S2052520620004217
_journal_volume 76
_journal_year 2020
_chemical_formula_moiety 'C52 H32 N8 O8 S2 Zn2'
_chemical_formula_sum 'C52 H32 N8 O8 S2 Zn2'
_chemical_formula_weight 1091.71
_space_group_crystal_system monoclinic
_space_group_IT_number 14
_space_group_name_Hall '-P 2ybc'
_space_group_name_H-M_alt 'P 1 21/c 1'
_atom_sites_solution_hydrogens geom
_audit_creation_method SHELXL-2014/7
_cell_angle_alpha 90
_cell_angle_beta 94.612(3)
_cell_angle_gamma 90
_cell_formula_units_Z 4
_cell_length_a 7.8461(13)
_cell_length_b 20.359(3)
_cell_length_c 29.189(5)
_cell_measurement_reflns_used 8828
_cell_measurement_temperature 293(2)
_cell_measurement_theta_max 27.19
_cell_measurement_theta_min 2.44
_cell_volume 4647.5(13)
_computing_cell_refinement 'Bruker SMART'
_computing_data_collection 'SMART (Bruker, 2008)'
_computing_data_reduction 'SAINT (Bruker, 2008)'
_computing_molecular_graphics 'SHELXTL (Bruker, 2008)'
_computing_publication_material 'SHELXTL (Bruker, 2008)'
_computing_structure_refinement 'SHELXL-2014/7 (Sheldrick, 2015)'
_computing_structure_solution 'SHELXTL (Bruker, 2008)'
_diffrn_ambient_temperature 293(2)
_diffrn_measured_fraction_theta_full 1.000
_diffrn_measured_fraction_theta_max 0.993
_diffrn_measurement_device_type 'Bruker APEX-II CCD'
_diffrn_measurement_method 'phi and omega scans'
_diffrn_radiation_type MoK\a
_diffrn_radiation_wavelength 0.71073
_diffrn_reflns_av_R_equivalents 0.0282
_diffrn_reflns_av_unetI/netI 0.0366
_diffrn_reflns_Laue_measured_fraction_full 1.000
_diffrn_reflns_Laue_measured_fraction_max 0.993
_diffrn_reflns_limit_h_max 9
_diffrn_reflns_limit_h_min -10
_diffrn_reflns_limit_k_max 25
_diffrn_reflns_limit_k_min -26
_diffrn_reflns_limit_l_max 38
_diffrn_reflns_limit_l_min -36
_diffrn_reflns_number 31577
_diffrn_reflns_point_group_measured_fraction_full 1.000
_diffrn_reflns_point_group_measured_fraction_max 0.993
_diffrn_reflns_theta_full 25.242
_diffrn_reflns_theta_max 27.676
_diffrn_reflns_theta_min 1.400
_exptl_absorpt_coefficient_mu 1.189
_exptl_absorpt_correction_T_max 0.814
_exptl_absorpt_correction_T_min 0.755
_exptl_absorpt_correction_type multi-scan
_exptl_absorpt_process_details 'SADABS; Bruker, 2008'
_exptl_crystal_colour colourless
_exptl_crystal_density_diffrn 1.560
_exptl_crystal_density_method 'not measured'
_exptl_crystal_description block
_exptl_crystal_F_000 2224
_exptl_crystal_size_max 0.250
_exptl_crystal_size_mid 0.220
_exptl_crystal_size_min 0.180
_refine_diff_density_max 1.282
_refine_diff_density_min -0.389
_refine_diff_density_rms 0.058
_refine_ls_extinction_method none
_refine_ls_goodness_of_fit_ref 1.061
_refine_ls_hydrogen_treatment constr
_refine_ls_matrix_type full
_refine_ls_number_parameters 649
_refine_ls_number_reflns 10807
_refine_ls_number_restraints 0
_refine_ls_restrained_S_all 1.061
_refine_ls_R_factor_all 0.0577
_refine_ls_R_factor_gt 0.0403
_refine_ls_shift/su_max 0.001
_refine_ls_shift/su_mean 0.000
_refine_ls_structure_factor_coef Fsqd
_refine_ls_weighting_details 'w=1/[\s^2^(Fo^2^)+(0.0700P)^2^+0.1132P] where P=(Fo^2^+2Fc^2^)/3'
_refine_ls_weighting_scheme calc
_refine_ls_wR_factor_gt 0.1133
_refine_ls_wR_factor_ref 0.1207
_reflns_Friedel_coverage 0.000
_reflns_number_gt 8066
_reflns_number_total 10807
_reflns_threshold_expression 'I > 2\s(I)'
_cod_data_source_file um5038sup1.cif
_cod_data_source_block I
_cod_original_sg_symbol_H-M 'P 21/c'
_cod_database_code 2108606
_shelx_shelxl_version_number 2014/7
_shelx_space_group_comment
; 
The symmetry employed for this shelxl refinement is uniquely defined 
by the following loop, which should always be used as a source of 
symmetry information in preference to the above space-group names. 
They are only intended as comments. 
;
_shelx_estimated_absorpt_t_min 0.755
_shelx_estimated_absorpt_t_max 0.814

loop_
_space_group_symop_operation_xyz
'x, y, z'
'-x, y+1/2, -z+1/2'
'-x, -y, -z'
'x, -y-1/2, z-1/2'

loop_
_atom_site_label
_atom_site_type_symbol
_atom_site_fract_x
_atom_site_fract_y
_atom_site_fract_z
_atom_site_U_iso_or_equiv
_atom_site_adp_type
_atom_site_occupancy
_atom_site_site_symmetry_order
_atom_site_calc_flag
_atom_site_refinement_flags_posn
_atom_site_refinement_flags_adp
_atom_site_refinement_flags_occupancy
_atom_site_disorder_assembly
_atom_site_disorder_group
Zn1 Zn 0.35966(4) 0.03133(2) 0.39527(2) 0.03881(9) Uani 1 1 d . . . . .
Zn2 Zn 0.21940(4) 0.17720(2) 0.08552(2) 0.04737(10) Uani 1 1 d . . . . .
S1 S 0.91495(10) 0.43000(3) 0.30804(3) 0.05454(19) Uani 1 1 d . . . . .
S2 S 0.79685(9) -0.23573(3) 0.15215(2) 0.04759(17) Uani 1 1 d . . . . .
O1 O 0.1771(2) 0.05273(10) 0.34737(5) 0.0493(5) Uani 1 1 d . . . . .
O2 O 0.3569(2) 0.08826(11) 0.29806(6) 0.0569(5) Uani 1 1 d . . . . .
O3 O -0.1255(4) 0.12198(15) 0.11732(8) 0.0993(9) Uani 1 1 d . . . . .
O4 O 0.1339(4) 0.15504(12) 0.14420(7) 0.0738(7) Uani 1 1 d . . . . .
O5 O 0.2463(3) -0.02961(9) 0.43215(6) 0.0497(5) Uani 1 1 d . . . . .
O6 O 0.2959(2) 0.02594(9) 0.49738(6) 0.0498(5) Uani 1 1 d . . . . .
O7 O -0.0866(2) -0.22912(10) 0.42148(7) 0.0548(5) Uani 1 1 d . . . . .
O8 O -0.1542(3) -0.28049(10) 0.48192(7) 0.0698(6) Uani 1 1 d . . . . .
N1 N 0.4757(3) 0.11547(10) 0.41465(7) 0.0387(5) Uani 1 1 d . . . . .
N2 N 0.6170(2) 0.20721(10) 0.40527(6) 0.0350(4) Uani 1 1 d . . . . .
N3 N 0.6395(3) 0.27561(12) 0.14692(7) 0.0482(6) Uani 1 1 d . . . . .
N4 N 0.4498(3) 0.21643(13) 0.10585(7) 0.0506(6) Uani 1 1 d . . . . .
N5 N 0.5388(3) -0.02786(10) 0.36933(7) 0.0412(5) Uani 1 1 d . . . . .
N6 N 0.6670(2) -0.09433(10) 0.32342(6) 0.0361(4) Uani 1 1 d . . . . .
N7 N 0.4185(3) -0.00892(11) 0.06894(7) 0.0464(5) Uani 1 1 d . . . . .
N8 N 0.2891(3) 0.08710(12) 0.06313(7) 0.0546(6) Uani 1 1 d . . . . .
C1 C 0.2123(3) 0.07614(12) 0.30883(8) 0.0399(6) Uani 1 1 d . . . . .
C2 C 0.0596(3) 0.08804(12) 0.27469(8) 0.0378(5) Uani 1 1 d . . . . .
C3 C 0.0879(3) 0.10482(11) 0.22975(8) 0.0399(6) Uani 1 1 d . . . . .
H3 H 0.1992 0.1101 0.2216 0.048 Uiso 1 1 calc R U . . .
C4 C -0.0475(4) 0.11373(12) 0.19706(9) 0.0453(6) Uani 1 1 d . . . . .
C5 C -0.2129(4) 0.10575(15) 0.20957(11) 0.0585(8) Uani 1 1 d . . . . .
H5 H -0.3047 0.1109 0.1876 0.070 Uiso 1 1 calc R U . . .
C6 C -0.2428(4) 0.09023(17) 0.25431(11) 0.0611(8) Uani 1 1 d . . . . .
H6 H -0.3543 0.0863 0.2627 0.073 Uiso 1 1 calc R U . . .
C7 C -0.1064(4) 0.08062(14) 0.28642(10) 0.0514(7) Uani 1 1 d . . . . .
H7 H -0.1264 0.0690 0.3163 0.062 Uiso 1 1 calc R U . . .
C8 C -0.0152(5) 0.13102(15) 0.14860(10) 0.0622(8) Uani 1 1 d . . . . .
C9 C 0.2332(3) -0.02033(12) 0.47547(8) 0.0354(5) Uani 1 1 d . . . . .
C10 C 0.1331(3) -0.07262(11) 0.49774(7) 0.0299(5) Uani 1 1 d . . . . .
C11 C 0.0608(3) -0.12440(11) 0.47247(7) 0.0315(5) Uani 1 1 d . . . . .
H11 H 0.0698 -0.1254 0.4409 0.038 Uiso 1 1 calc R U . . .
C12 C -0.0244(3) -0.17462(11) 0.49259(8) 0.0335(5) Uani 1 1 d . . . . .
C13 C -0.0415(3) -0.17201(12) 0.53986(8) 0.0399(6) Uani 1 1 d . . . . .
H13 H -0.0978 -0.2056 0.5541 0.048 Uiso 1 1 calc R U . . .
C14 C 0.0249(3) -0.11980(13) 0.56549(8) 0.0419(6) Uani 1 1 d . . . . .
H14 H 0.0107 -0.1177 0.5968 0.050 Uiso 1 1 calc R U . . .
C15 C 0.1132(3) -0.07001(12) 0.54467(7) 0.0366(5) Uani 1 1 d . . . . .
H15 H 0.1589 -0.0351 0.5621 0.044 Uiso 1 1 calc R U . . .
C16 C -0.0931(3) -0.23061(12) 0.46397(9) 0.0430(6) Uani 1 1 d . . . . .
C17 C 0.4970(3) 0.14724(13) 0.45611(8) 0.0432(6) Uani 1 1 d . . . . .
H17 H 0.4578 0.1324 0.4835 0.052 Uiso 1 1 calc R U . . .
C18 C 0.5838(3) 0.20338(13) 0.45086(8) 0.0438(6) Uani 1 1 d . . . . .
H18 H 0.6154 0.2339 0.4737 0.053 Uiso 1 1 calc R U . . .
C19 C 0.5492(3) 0.15290(12) 0.38534(8) 0.0393(5) Uani 1 1 d . . . . .
H19 H 0.5536 0.1429 0.3544 0.047 Uiso 1 1 calc R U . . .
C20 C 0.6991(3) 0.25960(12) 0.38286(8) 0.0370(5) Uani 1 1 d . . . . .
C21 C 0.7839(3) 0.30856(14) 0.40940(9) 0.0449(6) Uani 1 1 d . . . . .
H21 H 0.7930 0.3051 0.4413 0.054 Uiso 1 1 calc R U . . .
C22 C 0.8541(3) 0.36181(13) 0.38890(10) 0.0492(7) Uani 1 1 d . . . . .
H22 H 0.9096 0.3945 0.4067 0.059 Uiso 1 1 calc R U . . .
C23 C 0.8406(3) 0.36608(12) 0.34090(9) 0.0416(6) Uani 1 1 d . . . . .
C24 C 0.7617(3) 0.31598(12) 0.31435(9) 0.0376(5) Uani 1 1 d . . . . .
C25 C 0.6880(3) 0.26257(12) 0.33566(8) 0.0359(5) Uani 1 1 d . . . . .
H25 H 0.6324 0.2296 0.3182 0.043 Uiso 1 1 calc R U . . .
C26 C 0.7638(3) 0.32861(12) 0.26579(9) 0.0386(5) Uani 1 1 d . . . . .
C27 C 0.8456(3) 0.38914(13) 0.25715(10) 0.0444(6) Uani 1 1 d . . . . .
C28 C 0.8655(4) 0.40950(14) 0.21240(11) 0.0528(7) Uani 1 1 d . . . . .
H28 H 0.9229 0.4484 0.2070 0.063 Uiso 1 1 calc R U . . .
C29 C 0.8001(4) 0.37192(14) 0.17669(11) 0.0526(7) Uani 1 1 d . . . . .
H29 H 0.8108 0.3857 0.1467 0.063 Uiso 1 1 calc R U . . .
C30 C 0.7167(3) 0.31258(13) 0.18459(9) 0.0435(6) Uani 1 1 d . . . . .
C31 C 0.7024(3) 0.29022(13) 0.22892(8) 0.0409(6) Uani 1 1 d . . . . .
H31 H 0.6520 0.2498 0.2339 0.049 Uiso 1 1 calc R U . . .
C32 C 0.6858(5) 0.2727(3) 0.10262(12) 0.0992(16) Uani 1 1 d . . . . .
H32 H 0.7830 0.2913 0.0917 0.119 Uiso 1 1 calc R U . . .
C33 C 0.5676(5) 0.2385(3) 0.07825(11) 0.0966(15) Uani 1 1 d . . . . .
H33 H 0.5656 0.2309 0.0468 0.116 Uiso 1 1 calc R U . . .
C34 C 0.4980(3) 0.23956(13) 0.14651(8) 0.0434(6) Uani 1 1 d . . . . .
H34 H 0.4397 0.2317 0.1725 0.052 Uiso 1 1 calc R U . . .
C35 C 0.6468(4) -0.06929(14) 0.39504(9) 0.0527(7) Uani 1 1 d . . . . .
H35 H 0.6628 -0.0690 0.4270 0.063 Uiso 1 1 calc R U . . .
C36 C 0.7248(4) -0.10964(15) 0.36800(9) 0.0541(7) Uani 1 1 d . . . . .
H36 H 0.8036 -0.1421 0.3773 0.065 Uiso 1 1 calc R U . . .
C37 C 0.5551(3) -0.04427(13) 0.32643(8) 0.0382(5) Uani 1 1 d . . . . .
H37 H 0.4970 -0.0240 0.3012 0.046 Uiso 1 1 calc R U . . .
C38 C 0.7039(3) -0.12878(11) 0.28246(8) 0.0339(5) Uani 1 1 d . . . . .
C39 C 0.7892(3) -0.18894(12) 0.28643(9) 0.0419(6) Uani 1 1 d . . . . .
H39 H 0.8240 -0.2052 0.3154 0.050 Uiso 1 1 calc R U . . .
C40 C 0.8223(3) -0.22417(12) 0.24840(9) 0.0437(6) Uani 1 1 d . . . . .
H40 H 0.8801 -0.2640 0.2513 0.052 Uiso 1 1 calc R U . . .
C41 C 0.7675(3) -0.19927(12) 0.20494(9) 0.0390(5) Uani 1 1 d . . . . .
C42 C 0.6827(3) -0.13846(11) 0.20070(8) 0.0337(5) Uani 1 1 d . . . . .
C43 C 0.6525(3) -0.10286(11) 0.23999(8) 0.0352(5) Uani 1 1 d . . . . .
H43 H 0.5984 -0.0622 0.2376 0.042 Uiso 1 1 calc R U . . .
C44 C 0.6430(3) -0.12121(12) 0.15300(8) 0.0350(5) Uani 1 1 d . . . . .
C45 C 0.5517(3) -0.06715(12) 0.13480(8) 0.0384(5) Uani 1 1 d . . . . .
H45 H 0.5114 -0.0354 0.1541 0.046 Uiso 1 1 calc R U . . .
C46 C 0.5221(3) -0.06138(13) 0.08777(8) 0.0411(6) Uani 1 1 d . . . . .
C47 C 0.5821(4) -0.10841(14) 0.05825(9) 0.0483(6) Uani 1 1 d . . . . .
H47 H 0.5611 -0.1034 0.0266 0.058 Uiso 1 1 calc R U . . .
C48 C 0.6717(4) -0.16196(14) 0.07552(9) 0.0467(6) Uani 1 1 d . . . . .
H48 H 0.7137 -0.1930 0.0559 0.056 Uiso 1 1 calc R U . . .
C49 C 0.6988(3) -0.16906(12) 0.12320(9) 0.0403(6) Uani 1 1 d . . . . .
C50 C 0.2868(4) -0.01427(15) 0.03480(9) 0.0525(7) Uani 1 1 d . . . . .
H50 H 0.2566 -0.0514 0.0174 0.063 Uiso 1 1 calc R U . . .
C51 C 0.2112(4) 0.04504(15) 0.03180(9) 0.0555(7) Uani 1 1 d . . . . .
H51 H 0.1188 0.0558 0.0112 0.067 Uiso 1 1 calc R U . . .
C52 C 0.4145(4) 0.05292(15) 0.08434(9) 0.0574(8) Uani 1 1 d . . . . .
H52 H 0.4911 0.0698 0.1073 0.069 Uiso 1 1 calc R U . . .

loop_
_atom_site_aniso_label
_atom_site_aniso_U_11
_atom_site_aniso_U_22
_atom_site_aniso_U_33
_atom_site_aniso_U_23
_atom_site_aniso_U_13
_atom_site_aniso_U_12
Zn1 0.05055(19) 0.03986(17) 0.02681(14) -0.00022(11) 0.00796(12) -0.01075(12)
Zn2 0.0648(2) 0.04482(19) 0.03150(16) 0.00894(12) -0.00233(13) 0.00583(14)
S1 0.0513(4) 0.0319(3) 0.0819(5) -0.0028(3) 0.0139(4) -0.0090(3)
S2 0.0512(4) 0.0339(3) 0.0589(4) -0.0098(3) 0.0126(3) 0.0048(3)
O1 0.0590(12) 0.0613(12) 0.0276(8) 0.0016(8) 0.0033(8) -0.0049(9)
O2 0.0473(12) 0.0807(15) 0.0425(10) 0.0046(10) 0.0027(8) -0.0075(10)
O3 0.140(2) 0.107(2) 0.0452(13) 0.0177(14) -0.0286(14) -0.0150(19)
O4 0.1022(19) 0.0752(16) 0.0458(12) 0.0247(11) 0.0172(12) 0.0071(14)
O5 0.0707(13) 0.0478(11) 0.0325(9) 0.0010(8) 0.0159(8) -0.0153(9)
O6 0.0588(12) 0.0423(11) 0.0481(10) -0.0026(8) 0.0035(9) -0.0193(9)
O7 0.0594(12) 0.0553(12) 0.0502(11) -0.0214(9) 0.0062(9) -0.0105(9)
O8 0.0975(17) 0.0457(12) 0.0641(13) 0.0044(10) -0.0065(12) -0.0303(12)
N1 0.0425(12) 0.0405(11) 0.0331(10) -0.0008(9) 0.0024(8) -0.0056(9)
N2 0.0378(11) 0.0353(11) 0.0313(9) -0.0026(8) -0.0008(8) -0.0022(8)
N3 0.0392(12) 0.0685(16) 0.0380(11) 0.0097(11) 0.0099(9) 0.0026(11)
N4 0.0516(14) 0.0669(16) 0.0333(11) 0.0050(11) 0.0042(9) 0.0100(11)
N5 0.0499(13) 0.0415(12) 0.0324(10) 0.0004(9) 0.0044(9) -0.0074(9)
N6 0.0365(11) 0.0386(11) 0.0327(10) 0.0026(8) -0.0005(8) -0.0008(8)
N7 0.0658(15) 0.0410(12) 0.0318(10) 0.0010(9) 0.0002(10) -0.0017(11)
N8 0.0808(18) 0.0436(13) 0.0373(11) 0.0059(10) -0.0082(11) 0.0038(12)
C1 0.0515(16) 0.0387(14) 0.0294(11) -0.0057(10) 0.0036(10) -0.0032(11)
C2 0.0478(14) 0.0318(12) 0.0342(12) -0.0010(10) 0.0056(10) -0.0011(10)
C3 0.0560(16) 0.0286(12) 0.0357(12) 0.0021(10) 0.0071(11) -0.0032(10)
C4 0.0663(18) 0.0297(13) 0.0391(13) 0.0030(10) -0.0005(12) -0.0008(12)
C5 0.0592(19) 0.0512(18) 0.0621(18) 0.0031(14) -0.0131(14) 0.0027(14)
C6 0.0473(17) 0.069(2) 0.0670(19) 0.0072(16) 0.0060(14) -0.0008(14)
C7 0.0555(17) 0.0538(17) 0.0462(15) 0.0035(13) 0.0122(13) -0.0050(13)
C8 0.097(3) 0.0461(17) 0.0427(16) 0.0134(13) -0.0020(16) 0.0072(17)
C9 0.0352(12) 0.0366(13) 0.0346(12) 0.0058(10) 0.0042(9) 0.0006(10)
C10 0.0325(12) 0.0303(11) 0.0269(10) 0.0009(9) 0.0033(8) 0.0017(9)
C11 0.0343(12) 0.0369(12) 0.0235(10) 0.0003(9) 0.0030(8) 0.0021(9)
C12 0.0357(12) 0.0313(12) 0.0335(11) 0.0010(9) 0.0019(9) 0.0016(9)
C13 0.0427(14) 0.0397(14) 0.0382(12) 0.0086(10) 0.0082(10) -0.0046(10)
C14 0.0505(15) 0.0529(16) 0.0227(10) 0.0019(10) 0.0070(10) -0.0017(12)
C15 0.0435(13) 0.0379(13) 0.0284(11) -0.0059(10) 0.0018(9) -0.0011(10)
C16 0.0389(14) 0.0330(13) 0.0560(16) -0.0019(12) -0.0036(11) -0.0003(10)
C17 0.0513(15) 0.0477(15) 0.0309(12) -0.0018(11) 0.0055(10) 0.0013(12)
C18 0.0562(16) 0.0447(15) 0.0304(11) -0.0080(11) 0.0029(11) -0.0034(12)
C19 0.0479(14) 0.0394(13) 0.0303(11) -0.0046(10) 0.0018(10) -0.0097(11)
C20 0.0331(12) 0.0337(12) 0.0441(13) -0.0035(10) 0.0033(10) -0.0017(9)
C21 0.0435(15) 0.0500(16) 0.0411(13) -0.0125(12) 0.0020(11) -0.0051(11)
C22 0.0433(15) 0.0387(15) 0.0653(18) -0.0186(13) 0.0029(13) -0.0078(11)
C23 0.0369(13) 0.0297(13) 0.0588(16) -0.0055(11) 0.0075(11) -0.0020(10)
C24 0.0310(12) 0.0332(13) 0.0483(14) -0.0019(10) 0.0012(10) -0.0016(9)
C25 0.0357(13) 0.0338(12) 0.0379(12) -0.0026(10) 0.0012(10) -0.0058(9)
C26 0.0313(12) 0.0346(13) 0.0503(14) 0.0068(11) 0.0060(10) 0.0000(9)
C27 0.0348(13) 0.0338(13) 0.0652(17) 0.0056(12) 0.0079(12) 0.0012(10)
C28 0.0458(16) 0.0370(15) 0.077(2) 0.0206(14) 0.0171(14) 0.0026(12)
C29 0.0472(16) 0.0486(17) 0.0637(18) 0.0229(14) 0.0147(13) 0.0096(12)
C30 0.0326(13) 0.0500(16) 0.0485(14) 0.0132(12) 0.0059(11) 0.0065(11)
C31 0.0339(13) 0.0418(14) 0.0468(13) 0.0085(11) 0.0033(10) -0.0026(10)
C32 0.082(3) 0.167(5) 0.052(2) 0.003(2) 0.0297(19) -0.043(3)
C33 0.076(3) 0.177(5) 0.0382(16) -0.006(2) 0.0182(16) -0.037(3)
C34 0.0464(15) 0.0493(15) 0.0355(12) 0.0043(11) 0.0092(11) 0.0081(12)
C35 0.074(2) 0.0533(17) 0.0297(12) 0.0016(12) -0.0043(12) -0.0067(14)
C36 0.0673(19) 0.0548(18) 0.0376(14) 0.0018(13) -0.0124(13) 0.0094(14)
C37 0.0429(14) 0.0433(14) 0.0288(11) 0.0022(10) 0.0050(10) -0.0016(11)
C38 0.0307(12) 0.0341(12) 0.0369(12) 0.0014(10) 0.0029(9) -0.0015(9)
C39 0.0412(14) 0.0359(13) 0.0478(14) 0.0115(11) -0.0005(11) -0.0008(10)
C40 0.0457(15) 0.0272(12) 0.0585(16) 0.0075(11) 0.0068(12) 0.0057(10)
C41 0.0355(13) 0.0311(12) 0.0511(14) -0.0025(11) 0.0081(10) -0.0011(10)
C42 0.0330(12) 0.0278(12) 0.0405(12) 0.0001(9) 0.0040(9) -0.0012(9)
C43 0.0373(13) 0.0299(12) 0.0390(12) -0.0007(10) 0.0071(10) 0.0039(9)
C44 0.0373(13) 0.0334(12) 0.0349(11) -0.0044(10) 0.0074(9) -0.0001(10)
C45 0.0475(14) 0.0339(13) 0.0345(12) -0.0032(10) 0.0073(10) 0.0020(10)
C46 0.0494(15) 0.0387(14) 0.0355(12) 0.0004(10) 0.0060(10) 0.0003(11)
C47 0.0619(18) 0.0525(17) 0.0320(12) -0.0045(11) 0.0126(11) -0.0062(13)
C48 0.0548(16) 0.0455(15) 0.0418(13) -0.0133(12) 0.0167(12) -0.0037(12)
C49 0.0391(13) 0.0363(13) 0.0469(14) -0.0073(11) 0.0129(11) -0.0037(10)
C50 0.0662(19) 0.0532(17) 0.0369(13) 0.0003(12) -0.0038(12) -0.0084(14)
C51 0.0638(19) 0.0595(19) 0.0417(15) 0.0047(13) -0.0043(13) -0.0021(15)
C52 0.089(2) 0.0421(16) 0.0382(14) 0.0004(12) -0.0129(14) 0.0029(15)

loop_
_atom_type_symbol
_atom_type_description
_atom_type_scat_dispersion_real
_atom_type_scat_dispersion_imag
_atom_type_scat_source
C C 0.0033 0.0016 'International Tables Vol C Tables 4.2.6.8 and 6.1.1.4'
H H 0.0000 0.0000 'International Tables Vol C Tables 4.2.6.8 and 6.1.1.4'
N N 0.0061 0.0033 'International Tables Vol C Tables 4.2.6.8 and 6.1.1.4'
O O 0.0106 0.0060 'International Tables Vol C Tables 4.2.6.8 and 6.1.1.4'
S S 0.1246 0.1234 'International Tables Vol C Tables 4.2.6.8 and 6.1.1.4'
Zn Zn 0.2839 1.4301 'International Tables Vol C Tables 4.2.6.8 and 6.1.1.4'

loop_
_geom_angle_atom_site_label_1
_geom_angle_atom_site_label_2
_geom_angle_atom_site_label_3
_geom_angle
_geom_angle_site_symmetry_1
_geom_angle_site_symmetry_3
_geom_angle_publ_flag
O5 Zn1 O1 101.47(8) . . ?
O5 Zn1 N1 128.27(8) . . ?
O1 Zn1 N1 107.46(8) . . ?
O5 Zn1 N5 101.03(8) . . ?
O1 Zn1 N5 110.51(8) . . ?
N1 Zn1 N5 107.40(8) . . ?
O4 Zn2 N4 101.36(10) . . ?
O4 Zn2 N8 101.20(10) . . ?
N4 Zn2 N8 101.15(10) . . ?
O4 Zn2 O8 144.95(10) . 2 ?
N4 Zn2 O8 104.44(9) . 2 ?
N8 Zn2 O8 96.67(8) . 2 ?
O4 Zn2 O7 95.15(9) . 2 ?
N4 Zn2 O7 95.25(9) . 2 ?
N8 Zn2 O7 153.97(8) . 2 ?
O8 Zn2 O7 59.40(7) 2 2 ?
O4 Zn2 C16 122.04(10) . 2 ?
N4 Zn2 C16 100.08(9) . 2 ?
N8 Zn2 C16 126.13(9) . 2 ?
O8 Zn2 C16 29.84(8) 2 2 ?
O7 Zn2 C16 29.60(8) 2 2 ?
C23 S1 C27 90.99(12) . . ?
C41 S2 C49 90.71(12) . . ?
C1 O1 Zn1 120.88(17) . . ?
C8 O4 Zn2 124.0(2) . . ?
C9 O5 Zn1 122.32(16) . . ?
C16 O7 Zn2 90.82(16) . 2_545 ?
C16 O8 Zn2 90.72(17) . 2_545 ?
C19 N1 C17 105.8(2) . . ?
C19 N1 Zn1 121.77(16) . . ?
C17 N1 Zn1 132.41(17) . . ?
C19 N2 C18 105.8(2) . . ?
C19 N2 C20 126.5(2) . . ?
C18 N2 C20 127.6(2) . . ?
C34 N3 C32 104.6(3) . . ?
C34 N3 C30 126.9(2) . . ?
C32 N3 C30 128.4(3) . . ?
C34 N4 C33 105.1(3) . . ?
C34 N4 Zn2 126.65(18) . . ?
C33 N4 Zn2 126.5(2) . . ?
C37 N5 C35 105.1(2) . . ?
C37 N5 Zn1 128.83(18) . . ?
C35 N5 Zn1 124.89(17) . . ?
C37 N6 C36 106.0(2) . . ?
C37 N6 C38 126.70(19) . . ?
C36 N6 C38 127.0(2) . . ?
C52 N7 C50 106.3(2) . . ?
C52 N7 C46 127.2(2) . . ?
C50 N7 C46 126.1(2) . . ?
C52 N8 C51 105.1(2) . . ?
C52 N8 Zn2 122.29(19) . . ?
C51 N8 Zn2 131.7(2) . . ?
O2 C1 O1 125.0(2) . . ?
O2 C1 C2 119.9(2) . . ?
O1 C1 C2 115.1(2) . . ?
C7 C2 C3 119.1(2) . . ?
C7 C2 C1 122.1(2) . . ?
C3 C2 C1 118.8(2) . . ?
C4 C3 C2 120.8(2) . . ?
C4 C3 H3 119.6 . . ?
C2 C3 H3 119.6 . . ?
C3 C4 C5 119.1(2) . . ?
C3 C4 C8 120.2(3) . . ?
C5 C4 C8 120.6(3) . . ?
C6 C5 C4 120.6(3) . . ?
C6 C5 H5 119.7 . . ?
C4 C5 H5 119.7 . . ?
C7 C6 C5 119.6(3) . . ?
C7 C6 H6 120.2 . . ?
C5 C6 H6 120.2 . . ?
C6 C7 C2 120.8(3) . . ?
C6 C7 H7 119.6 . . ?
C2 C7 H7 119.6 . . ?
O3 C8 O4 125.4(3) . . ?
O3 C8 C4 120.5(3) . . ?
O4 C8 C4 114.1(3) . . ?
O6 C9 O5 124.5(2) . . ?
O6 C9 C10 121.6(2) . . ?
O5 C9 C10 113.9(2) . . ?
C11 C10 C15 118.7(2) . . ?
C11 C10 C9 121.11(19) . . ?
C15 C10 C9 120.2(2) . . ?
C12 C11 C10 122.1(2) . . ?
C12 C11 H11 119.0 . . ?
C10 C11 H11 119.0 . . ?
C11 C12 C13 118.7(2) . . ?
C11 C12 C16 119.7(2) . . ?
C13 C12 C16 121.6(2) . . ?
C14 C13 C12 120.2(2) . . ?
C14 C13 H13 119.9 . . ?
C12 C13 H13 119.9 . . ?
C13 C14 C15 120.2(2) . . ?
C13 C14 H14 119.9 . . ?
C15 C14 H14 119.9 . . ?
C10 C15 C14 120.0(2) . . ?
C10 C15 H15 120.0 . . ?
C14 C15 H15 120.0 . . ?
O7 C16 O8 118.9(2) . . ?
O7 C16 C12 119.9(2) . . ?
O8 C16 C12 121.2(2) . . ?
O7 C16 Zn2 59.58(14) . 2_545 ?
O8 C16 Zn2 59.43(14) . 2_545 ?
C12 C16 Zn2 177.79(18) . 2_545 ?
C18 C17 N1 109.1(2) . . ?
C18 C17 H17 125.4 . . ?
N1 C17 H17 125.4 . . ?
C17 C18 N2 107.1(2) . . ?
C17 C18 H18 126.4 . . ?
N2 C18 H18 126.4 . . ?
N1 C19 N2 112.1(2) . . ?
N1 C19 H19 124.0 . . ?
N2 C19 H19 124.0 . . ?
C25 C20 C21 120.9(2) . . ?
C25 C20 N2 119.8(2) . . ?
C21 C20 N2 119.3(2) . . ?
C22 C21 C20 120.7(2) . . ?
C22 C21 H21 119.6 . . ?
C20 C21 H21 119.6 . . ?
C21 C22 C23 119.0(2) . . ?
C21 C22 H22 120.5 . . ?
C23 C22 H22 120.5 . . ?
C24 C23 C22 120.3(2) . . ?
C24 C23 S1 113.1(2) . . ?
C22 C23 S1 126.5(2) . . ?
C23 C24 C25 120.1(2) . . ?
C23 C24 C26 112.1(2) . . ?
C25 C24 C26 127.8(2) . . ?
C20 C25 C24 119.0(2) . . ?
C20 C25 H25 120.5 . . ?
C24 C25 H25 120.5 . . ?
C31 C26 C27 119.0(2) . . ?
C31 C26 C24 129.2(2) . . ?
C27 C26 C24 111.7(2) . . ?
C28 C27 C26 120.8(3) . . ?
C28 C27 S1 127.2(2) . . ?
C26 C27 S1 112.0(2) . . ?
C29 C28 C27 119.2(3) . . ?
C29 C28 H28 120.4 . . ?
C27 C28 H28 120.4 . . ?
C28 C29 C30 120.7(3) . . ?
C28 C29 H29 119.6 . . ?
C30 C29 H29 119.6 . . ?
C31 C30 C29 120.7(3) . . ?
C31 C30 N3 119.0(2) . . ?
C29 C30 N3 120.2(2) . . ?
C26 C31 C30 119.4(2) . . ?
C26 C31 H31 120.3 . . ?
C30 C31 H31 120.3 . . ?
C33 C32 N3 107.6(3) . . ?
C33 C32 H32 126.2 . . ?
N3 C32 H32 126.2 . . ?
C32 C33 N4 109.8(3) . . ?
C32 C33 H33 125.1 . . ?
N4 C33 H33 125.1 . . ?
N4 C34 N3 112.9(2) . . ?
N4 C34 H34 123.6 . . ?
N3 C34 H34 123.6 . . ?
C36 C35 N5 110.5(2) . . ?
C36 C35 H35 124.8 . . ?
N5 C35 H35 124.8 . . ?
C35 C36 N6 106.8(2) . . ?
C35 C36 H36 126.6 . . ?
N6 C36 H36 126.6 . . ?
N5 C37 N6 111.6(2) . . ?
N5 C37 H37 124.2 . . ?
N6 C37 H37 124.2 . . ?
C43 C38 C39 121.0(2) . . ?
C43 C38 N6 119.9(2) . . ?
C39 C38 N6 119.1(2) . . ?
C40 C39 C38 121.0(2) . . ?
C40 C39 H39 119.5 . . ?
C38 C39 H39 119.5 . . ?
C39 C40 C41 118.8(2) . . ?
C39 C40 H40 120.6 . . ?
C41 C40 H40 120.6 . . ?
C40 C41 C42 120.5(2) . . ?
C40 C41 S2 126.43(19) . . ?
C42 C41 S2 113.10(18) . . ?
C43 C42 C41 119.7(2) . . ?
C43 C42 C44 129.0(2) . . ?
C41 C42 C44 111.3(2) . . ?
C38 C43 C42 119.0(2) . . ?
C38 C43 H43 120.5 . . ?
C42 C43 H43 120.5 . . ?
C45 C44 C49 119.3(2) . . ?
C45 C44 C42 128.5(2) . . ?
C49 C44 C42 112.1(2) . . ?
C46 C45 C44 119.1(2) . . ?
C46 C45 H45 120.4 . . ?
C44 C45 H45 120.4 . . ?
C45 C46 C47 121.2(2) . . ?
C45 C46 N7 119.6(2) . . ?
C47 C46 N7 119.1(2) . . ?
C48 C47 C46 120.5(2) . . ?
C48 C47 H47 119.8 . . ?
C46 C47 H47 119.8 . . ?
C47 C48 C49 118.7(2) . . ?
C47 C48 H48 120.6 . . ?
C49 C48 H48 120.6 . . ?
C48 C49 C44 121.1(2) . . ?
C48 C49 S2 126.0(2) . . ?
C44 C49 S2 112.85(19) . . ?
C51 C50 N7 106.1(3) . . ?
C51 C50 H50 127.0 . . ?
N7 C50 H50 127.0 . . ?
C50 C51 N8 110.5(3) . . ?
C50 C51 H51 124.8 . . ?
N8 C51 H51 124.8 . . ?
N8 C52 N7 112.1(3) . . ?
N8 C52 H52 124.0 . . ?
N7 C52 H52 124.0 . . ?

loop_
_geom_bond_atom_site_label_1
_geom_bond_atom_site_label_2
_geom_bond_distance
_geom_bond_site_symmetry_2
_geom_bond_publ_flag
Zn1 O5 1.9087(17) . ?
Zn1 O1 1.9685(18) . ?
Zn1 N1 2.000(2) . ?
Zn1 N5 2.042(2) . ?
Zn2 O4 1.942(2) . ?
Zn2 N4 2.021(2) . ?
Zn2 N8 2.037(2) . ?
Zn2 O8 2.172(2) 2 ?
Zn2 O7 2.1751(19) 2 ?
Zn2 C16 2.522(3) 2 ?
S1 C23 1.745(3) . ?
S1 C27 1.751(3) . ?
S2 C41 1.742(3) . ?
S2 C49 1.745(3) . ?
O1 C1 1.272(3) . ?
O2 C1 1.227(3) . ?
O3 C8 1.220(4) . ?
O4 C8 1.284(4) . ?
O5 C9 1.291(3) . ?
O6 C9 1.220(3) . ?
O7 C16 1.246(3) . ?
O7 Zn2 2.1751(19) 2_545 ?
O8 C16 1.255(3) . ?
O8 Zn2 2.172(2) 2_545 ?
N1 C19 1.313(3) . ?
N1 C17 1.371(3) . ?
N2 C19 1.340(3) . ?
N2 C18 1.379(3) . ?
N2 C20 1.431(3) . ?
N3 C34 1.330(3) . ?
N3 C32 1.373(4) . ?
N3 C30 1.427(4) . ?
N4 C34 1.304(3) . ?
N4 C33 1.351(4) . ?
N5 C37 1.312(3) . ?
N5 C35 1.375(4) . ?
N6 C37 1.352(3) . ?
N6 C36 1.379(3) . ?
N6 C38 1.436(3) . ?
N7 C52 1.338(4) . ?
N7 C50 1.381(3) . ?
N7 C46 1.425(3) . ?
N8 C52 1.318(4) . ?
N8 C51 1.361(4) . ?
C1 C2 1.515(3) . ?
C2 C7 1.381(4) . ?
C2 C3 1.390(3) . ?
C3 C4 1.382(4) . ?
C3 H3 0.9300 . ?
C4 C5 1.386(4) . ?
C4 C8 1.499(4) . ?
C5 C6 1.382(4) . ?
C5 H5 0.9300 . ?
C6 C7 1.379(4) . ?
C6 H6 0.9300 . ?
C7 H7 0.9300 . ?
C9 C10 1.501(3) . ?
C10 C11 1.382(3) . ?
C10 C15 1.392(3) . ?
C11 C12 1.378(3) . ?
C11 H11 0.9300 . ?
C12 C13 1.398(3) . ?
C12 C16 1.488(3) . ?
C13 C14 1.378(4) . ?
C13 H13 0.9300 . ?
C14 C15 1.395(3) . ?
C14 H14 0.9300 . ?
C15 H15 0.9300 . ?
C16 Zn2 2.522(3) 2_545 ?
C17 C18 1.345(4) . ?
C17 H17 0.9300 . ?
C18 H18 0.9300 . ?
C19 H19 0.9300 . ?
C20 C25 1.375(3) . ?
C20 C21 1.398(3) . ?
C21 C22 1.374(4) . ?
C21 H21 0.9300 . ?
C22 C23 1.399(4) . ?
C22 H22 0.9300 . ?
C23 C24 1.395(3) . ?
C24 C25 1.401(3) . ?
C24 C26 1.442(3) . ?
C25 H25 0.9300 . ?
C26 C31 1.385(4) . ?
C26 C27 1.421(3) . ?
C27 C28 1.391(4) . ?
C28 C29 1.360(4) . ?
C28 H28 0.9300 . ?
C29 C30 1.401(4) . ?
C29 H29 0.9300 . ?
C30 C31 1.385(3) . ?
C31 H31 0.9300 . ?
C32 C33 1.321(5) . ?
C32 H32 0.9300 . ?
C33 H33 0.9300 . ?
C34 H34 0.9300 . ?
C35 C36 1.323(4) . ?
C35 H35 0.9300 . ?
C36 H36 0.9300 . ?
C37 H37 0.9300 . ?
C38 C43 1.377(3) . ?
C38 C39 1.396(3) . ?
C39 C40 1.364(4) . ?
C39 H39 0.9300 . ?
C40 C41 1.401(3) . ?
C40 H40 0.9300 . ?
C41 C42 1.406(3) . ?
C42 C43 1.393(3) . ?
C42 C44 1.445(3) . ?
C43 H43 0.9300 . ?
C44 C45 1.395(3) . ?
C44 C49 1.400(3) . ?
C45 C46 1.379(3) . ?
C45 H45 0.9300 . ?
C46 C47 1.395(4) . ?
C47 C48 1.372(4) . ?
C47 H47 0.9300 . ?
C48 C49 1.398(4) . ?
C48 H48 0.9300 . ?
C50 C51 1.345(4) . ?
C50 H50 0.9300 . ?
C51 H51 0.9300 . ?
C52 H52 0.9300 . ?

loop_
_geom_torsion_atom_site_label_1
_geom_torsion_atom_site_label_2
_geom_torsion_atom_site_label_3
_geom_torsion_atom_site_label_4
_geom_torsion
_geom_torsion_site_symmetry_1
_geom_torsion_site_symmetry_2
_geom_torsion_site_symmetry_3
_geom_torsion_site_symmetry_4
_geom_torsion_publ_flag
Zn1 O1 C1 O2 -1.1(4) . . . . ?
Zn1 O1 C1 C2 177.97(15) . . . . ?
O2 C1 C2 C7 -174.3(3) . . . . ?
O1 C1 C2 C7 6.6(4) . . . . ?
O2 C1 C2 C3 7.9(4) . . . . ?
O1 C1 C2 C3 -171.2(2) . . . . ?
C7 C2 C3 C4 -0.3(4) . . . . ?
C1 C2 C3 C4 177.6(2) . . . . ?
C2 C3 C4 C5 0.0(4) . . . . ?
C2 C3 C4 C8 -179.3(2) . . . . ?
C3 C4 C5 C6 1.2(4) . . . . ?
C8 C4 C5 C6 -179.6(3) . . . . ?
C4 C5 C6 C7 -2.0(5) . . . . ?
C5 C6 C7 C2 1.7(5) . . . . ?
C3 C2 C7 C6 -0.6(4) . . . . ?
C1 C2 C7 C6 -178.4(3) . . . . ?
Zn2 O4 C8 O3 -3.9(5) . . . . ?
Zn2 O4 C8 C4 176.07(18) . . . . ?
C3 C4 C8 O3 160.3(3) . . . . ?
C5 C4 C8 O3 -18.9(5) . . . . ?
C3 C4 C8 O4 -19.6(4) . . . . ?
C5 C4 C8 O4 161.1(3) . . . . ?
Zn1 O5 C9 O6 -2.9(4) . . . . ?
Zn1 O5 C9 C10 177.61(15) . . . . ?
O6 C9 C10 C11 179.2(2) . . . . ?
O5 C9 C10 C11 -1.3(3) . . . . ?
O6 C9 C10 C15 -1.5(4) . . . . ?
O5 C9 C10 C15 178.0(2) . . . . ?
C15 C10 C11 C12 -2.6(3) . . . . ?
C9 C10 C11 C12 176.8(2) . . . . ?
C10 C11 C12 C13 1.6(3) . . . . ?
C10 C11 C12 C16 -177.3(2) . . . . ?
C11 C12 C13 C14 0.5(4) . . . . ?
C16 C12 C13 C14 179.4(2) . . . . ?
C12 C13 C14 C15 -1.6(4) . . . . ?
C11 C10 C15 C14 1.4(3) . . . . ?
C9 C10 C15 C14 -177.9(2) . . . . ?
C13 C14 C15 C10 0.7(4) . . . . ?
Zn2 O7 C16 O8 4.2(3) 2_545 . . . ?
Zn2 O7 C16 C12 -177.5(2) 2_545 . . . ?
Zn2 O8 C16 O7 -4.3(3) 2_545 . . . ?
Zn2 O8 C16 C12 177.5(2) 2_545 . . . ?
C11 C12 C16 O7 -6.2(4) . . . . ?
C13 C12 C16 O7 174.8(2) . . . . ?
C11 C12 C16 O8 172.0(2) . . . . ?
C13 C12 C16 O8 -7.0(4) . . . . ?
C19 N1 C17 C18 -0.2(3) . . . . ?
Zn1 N1 C17 C18 -179.22(19) . . . . ?
N1 C17 C18 N2 0.3(3) . . . . ?
C19 N2 C18 C17 -0.3(3) . . . . ?
C20 N2 C18 C17 176.8(2) . . . . ?
C17 N1 C19 N2 0.0(3) . . . . ?
Zn1 N1 C19 N2 179.15(16) . . . . ?
C18 N2 C19 N1 0.2(3) . . . . ?
C20 N2 C19 N1 -176.9(2) . . . . ?
C19 N2 C20 C25 11.2(4) . . . . ?
C18 N2 C20 C25 -165.3(2) . . . . ?
C19 N2 C20 C21 -171.3(2) . . . . ?
C18 N2 C20 C21 12.2(4) . . . . ?
C25 C20 C21 C22 1.9(4) . . . . ?
N2 C20 C21 C22 -175.6(2) . . . . ?
C20 C21 C22 C23 -0.5(4) . . . . ?
C21 C22 C23 C24 -1.9(4) . . . . ?
C21 C22 C23 S1 178.2(2) . . . . ?
C27 S1 C23 C24 -1.5(2) . . . . ?
C27 S1 C23 C22 178.4(2) . . . . ?
C22 C23 C24 C25 3.1(4) . . . . ?
S1 C23 C24 C25 -176.99(18) . . . . ?
C22 C23 C24 C26 -178.7(2) . . . . ?
S1 C23 C24 C26 1.2(3) . . . . ?
C21 C20 C25 C24 -0.7(4) . . . . ?
N2 C20 C25 C24 176.8(2) . . . . ?
C23 C24 C25 C20 -1.8(4) . . . . ?
C26 C24 C25 C20 -179.7(2) . . . . ?
C23 C24 C26 C31 178.4(2) . . . . ?
C25 C24 C26 C31 -3.6(4) . . . . ?
C23 C24 C26 C27 -0.1(3) . . . . ?
C25 C24 C26 C27 177.9(2) . . . . ?
C31 C26 C27 C28 -0.6(4) . . . . ?
C24 C26 C27 C28 178.1(2) . . . . ?
C31 C26 C27 S1 -179.66(18) . . . . ?
C24 C26 C27 S1 -1.0(3) . . . . ?
C23 S1 C27 C28 -177.6(2) . . . . ?
C23 S1 C27 C26 1.4(2) . . . . ?
C26 C27 C28 C29 2.4(4) . . . . ?
S1 C27 C28 C29 -178.7(2) . . . . ?
C27 C28 C29 C30 -1.4(4) . . . . ?
C28 C29 C30 C31 -1.4(4) . . . . ?
C28 C29 C30 N3 176.1(2) . . . . ?
C34 N3 C30 C31 31.7(4) . . . . ?
C32 N3 C30 C31 -153.3(4) . . . . ?
C34 N3 C30 C29 -145.9(3) . . . . ?
C32 N3 C30 C29 29.1(5) . . . . ?
C27 C26 C31 C30 -2.2(4) . . . . ?
C24 C26 C31 C30 179.4(2) . . . . ?
C29 C30 C31 C26 3.2(4) . . . . ?
N3 C30 C31 C26 -174.4(2) . . . . ?
C34 N3 C32 C33 3.0(5) . . . . ?
C30 N3 C32 C33 -172.9(4) . . . . ?
N3 C32 C33 N4 -3.0(6) . . . . ?
C34 N4 C33 C32 1.7(5) . . . . ?
Zn2 N4 C33 C32 167.3(3) . . . . ?
C33 N4 C34 N3 0.3(4) . . . . ?
Zn2 N4 C34 N3 -165.25(19) . . . . ?
C32 N3 C34 N4 -2.1(4) . . . . ?
C30 N3 C34 N4 173.9(2) . . . . ?
C37 N5 C35 C36 -0.4(3) . . . . ?
Zn1 N5 C35 C36 168.3(2) . . . . ?
N5 C35 C36 N6 0.1(3) . . . . ?
C37 N6 C36 C35 0.2(3) . . . . ?
C38 N6 C36 C35 -174.0(2) . . . . ?
C35 N5 C37 N6 0.5(3) . . . . ?
Zn1 N5 C37 N6 -167.62(16) . . . . ?
C36 N6 C37 N5 -0.4(3) . . . . ?
C38 N6 C37 N5 173.7(2) . . . . ?
C37 N6 C38 C43 14.6(3) . . . . ?
C36 N6 C38 C43 -172.4(2) . . . . ?
C37 N6 C38 C39 -164.3(2) . . . . ?
C36 N6 C38 C39 8.7(4) . . . . ?
C43 C38 C39 C40 -0.8(4) . . . . ?
N6 C38 C39 C40 178.1(2) . . . . ?
C38 C39 C40 C41 -0.6(4) . . . . ?
C39 C40 C41 C42 1.1(4) . . . . ?
C39 C40 C41 S2 179.67(19) . . . . ?
C49 S2 C41 C40 -177.6(2) . . . . ?
C49 S2 C41 C42 0.98(19) . . . . ?
C40 C41 C42 C43 -0.2(3) . . . . ?
S2 C41 C42 C43 -178.96(18) . . . . ?
C40 C41 C42 C44 178.0(2) . . . . ?
S2 C41 C42 C44 -0.7(3) . . . . ?
C39 C38 C43 C42 1.7(3) . . . . ?
N6 C38 C43 C42 -177.1(2) . . . . ?
C41 C42 C43 C38 -1.2(3) . . . . ?
C44 C42 C43 C38 -179.1(2) . . . . ?
C43 C42 C44 C45 -6.0(4) . . . . ?
C41 C42 C44 C45 176.0(2) . . . . ?
C43 C42 C44 C49 178.0(2) . . . . ?
C41 C42 C44 C49 -0.1(3) . . . . ?
C49 C44 C45 C46 -1.5(4) . . . . ?
C42 C44 C45 C46 -177.3(2) . . . . ?
C44 C45 C46 C47 -0.2(4) . . . . ?
C44 C45 C46 N7 175.5(2) . . . . ?
C52 N7 C46 C45 38.1(4) . . . . ?
C50 N7 C46 C45 -132.8(3) . . . . ?
C52 N7 C46 C47 -146.1(3) . . . . ?
C50 N7 C46 C47 43.0(4) . . . . ?
C45 C46 C47 C48 0.3(4) . . . . ?
N7 C46 C47 C48 -175.4(2) . . . . ?
C46 C47 C48 C49 1.2(4) . . . . ?
C47 C48 C49 C44 -2.9(4) . . . . ?
C47 C48 C49 S2 175.6(2) . . . . ?
C45 C44 C49 C48 3.1(4) . . . . ?
C42 C44 C49 C48 179.6(2) . . . . ?
C45 C44 C49 S2 -175.62(19) . . . . ?
C42 C44 C49 S2 0.9(3) . . . . ?
C41 S2 C49 C48 -179.7(2) . . . . ?
C41 S2 C49 C44 -1.05(19) . . . . ?
C52 N7 C50 C51 -0.1(3) . . . . ?
C46 N7 C50 C51 172.4(2) . . . . ?
N7 C50 C51 N8 -0.8(3) . . . . ?
C52 N8 C51 C50 1.3(3) . . . . ?
Zn2 N8 C51 C50 -167.6(2) . . . . ?
C51 N8 C52 N7 -1.3(3) . . . . ?
Zn2 N8 C52 N7 168.88(19) . . . . ?
C50 N7 C52 N8 0.9(3) . . . . ?
C46 N7 C52 N8 -171.5(2) . . . . ?

loop_
_platon_squeeze_void_nr
_platon_squeeze_void_average_x
_platon_squeeze_void_average_y
_platon_squeeze_void_average_z
_platon_squeeze_void_volume
_platon_squeeze_void_count_electrons
_platon_squeeze_void_content
1 0.123 0.497 0.421 15 1 ' '
2 0.124 0.003 0.921 15 1 ' '
3 0.194 0.659 0.477 10 8 ' '
4 0.194 0.841 0.977 10 8 ' '
5 0.806 0.159 0.023 10 8 ' '
6 0.806 0.341 0.523 10 8 ' '
7 0.876 -0.003 0.079 15 1 ' '
8 0.876 0.503 0.579 15 1 ' '

_cod_database_fobs_code 2108606
